data_1555905
loop_
_publ_author_name
'Colomer, Ignacio'
'Barcelos, Rosimeire Coura'
'Christensen, Kirsten E.'
'Donohoe, Timothy J.'

_publ_section_title
;
 Orthogonally Protected 1,2-Diols from Electron-Rich Alkenes Using
 Metal-Free Olefin syn-Dihydroxylation.
;
_journal_issue 22
_journal_name_full 'Organic letters'
_journal_page_first 5880
_journal_page_last 5883
_journal_paper_doi 10.1021/acs.orglett.6b02959
_journal_volume 18
_journal_year 2016
_chemical_formula_moiety 'C23 H33 F6 N1 O4'
_chemical_formula_sum 'C23 H33 F6 N O4'
_chemical_formula_weight 501.51
_chemical_melting_point ?
_space_group_IT_number 2
_space_group_name_Hall '-P 1'
_space_group_name_H-M_alt 'P -1'
_symmetry_cell_setting triclinic
_symmetry_space_group_name_Hall '-P 1'
_symmetry_space_group_name_H-M 'P -1'
_atom_sites_solution_hydrogens difmap
_atom_sites_solution_primary other
_audit_creation_date 2016-07-06
_audit_creation_method CRYSTALS_ver_14.43
_cell_angle_alpha 93.843(3)
_cell_angle_beta 91.883(3)
_cell_angle_gamma 99.166(3)
_cell_formula_units_Z 2
_cell_length_a 8.6692(3)
_cell_length_b 9.1050(4)
_cell_length_c 15.8619(6)
_cell_measurement_reflns_used 10724
_cell_measurement_temperature 150
_cell_measurement_theta_max 76
_cell_measurement_theta_min 5
_cell_volume 1232.06(8)
_computing_cell_refinement 'CrysAlis, (Oxford Diffraction, 2002)'
_computing_data_collection 'SuperNova, (Oxford Diffraction, 2010)'
_computing_data_reduction 'CrysAlis, (Oxford Diffraction, 2002)'
_computing_molecular_graphics 'CAMERON (Watkin et al., 1996)'
_computing_publication_material 'CRYSTALS (Betteridge et al., 2003)'
_computing_structure_refinement 'CRYSTALS (Betteridge et al., 2003)'
_computing_structure_solution 'Superflip (Palatinus & Chapuis, 2007)'
_diffrn_ambient_temperature 150
_diffrn_measured_fraction_theta_full 0.995
_diffrn_measured_fraction_theta_max 0.991
_diffrn_measurement_device Area
_diffrn_measurement_device_type 'Oxford Diffraction SuperNova'
_diffrn_measurement_method \w
_diffrn_radiation_monochromator graphite
_diffrn_radiation_type 'Cu K\a'
_diffrn_radiation_wavelength 1.54184
_diffrn_reflns_av_R_equivalents 0.030
_diffrn_reflns_limit_h_max 10
_diffrn_reflns_limit_h_min -10
_diffrn_reflns_limit_k_max 11
_diffrn_reflns_limit_k_min -11
_diffrn_reflns_limit_l_max 19
_diffrn_reflns_limit_l_min -19
_diffrn_reflns_number 25649
_diffrn_reflns_theta_full 74.730
_diffrn_reflns_theta_max 76.256
_diffrn_reflns_theta_min 4.933
_diffrn_standards_number 0
_exptl_absorpt_coefficient_mu 1.050
_exptl_absorpt_correction_T_max 0.97
_exptl_absorpt_correction_T_min 0.72
_exptl_absorpt_correction_type multi-scan
_exptl_absorpt_process_details 'CrysAlis, (Oxford Diffraction, 2002)'
_exptl_crystal_colour clear_pale_colourless
_exptl_crystal_density_diffrn 1.352
_exptl_crystal_density_meas ?
_exptl_crystal_density_method 'not measured'
_exptl_crystal_description plate
_exptl_crystal_F_000 528
_exptl_crystal_size_max 0.11
_exptl_crystal_size_mid 0.10
_exptl_crystal_size_min 0.03
_refine_diff_density_max 0.31
_refine_diff_density_min -0.29
_refine_ls_extinction_method None
_refine_ls_goodness_of_fit_ref 0.9853
_refine_ls_hydrogen_treatment constr
_refine_ls_matrix_type full
_refine_ls_number_parameters 307
_refine_ls_number_reflns 5092
_refine_ls_number_restraints 0
_refine_ls_R_factor_all 0.0479
_refine_ls_R_factor_gt 0.0431
_refine_ls_shift/su_max 0.0002384
_refine_ls_shift/su_mean 0.0000180
_refine_ls_structure_factor_coef Fsqd
_refine_ls_weighting_details
;
 Method= Modified Sheldrick 
 w=1/[\s^2^(F^2^) + ( 0.06P)^2^ + 0.50P] 
 ,where P=(max(Fo^2^,0) + 2Fc^2^)/3 
;
_refine_ls_weighting_scheme calc
_refine_ls_wR_factor_all 0.1141
_refine_ls_wR_factor_gt 0.1098
_refine_ls_wR_factor_ref 0.1141
_reflns_limit_h_max 10
_reflns_limit_h_min -10
_reflns_limit_k_max 11
_reflns_limit_k_min -11
_reflns_limit_l_max 19
_reflns_limit_l_min 0
_reflns_number_gt 4500
_reflns_number_total 5112
_reflns_threshold_expression I>2.0\s(I)
_oxford_diffrn_Wilson_B_factor 3.32
_oxford_diffrn_Wilson_scale 0.03
_oxford_refine_ls_r_factor_ref 0.0479
_oxford_refine_ls_scale 6.29(13)
_oxford_reflns_number_all 5092
_oxford_reflns_threshold_expression_ref I>-3.0\s(I)
_oxford_structure_analysis_title '6581 (076tjd16)'
_cod_data_source_file ol6b02959_si_002.cif
_cod_data_source_block 2c
_cod_depositor_comments
;
The following automatic conversions were performed:

data item '_chemical_melting_point' value 'not measured' was changed
to '?' -- the value is undefined or not given.

data item '_atom_sites_solution_primary' value 'Other' was changed to
'other' in accordance with the
/home/saulius/struct/COD-crude-data/automatic-downloads/DataCite-retrospective/ACS/depositions/lib/dictionaries/cif_core.dic
dictionary named 'cif_core.dic' version 2.4.2 last updated on
2011-04-26.

data item '_exptl_crystal_density_meas' value 'not measured' was
changed to '?' -- the value is perceived as not measured.

Automatic conversion script
Id: cif_fix_values 6909 2019-04-08 15:41:33Z antanas 
;
_cod_original_sg_symbol_H-M 'P -1 '
_cod_original_formula_sum 'C23 H33 F6 N1 O4'
_cod_database_code 1555905

loop_
_symmetry_equiv_pos_as_xyz
x,y,z
-x,-y,-z

loop_
_atom_site_label
_atom_site_type_symbol
_atom_site_fract_x
_atom_site_fract_y
_atom_site_fract_z
_atom_site_U_iso_or_equiv
_atom_site_occupancy
_atom_site_adp_type
_atom_site_refinement_flags_posn
N1 N 0.16387(13) 0.63548(13) 0.39486(7) 0.0310 1.0000 Uani .
C2 C 0.33247(17) 0.70659(19) 0.40040(11) 0.0439 1.0000 Uani .
C3 C 0.3630(2) 0.7905(2) 0.48857(12) 0.0539 1.0000 Uani .
C4 C 0.2529(2) 0.8996(2) 0.50821(12) 0.0538 1.0000 Uani .
C5 C 0.0872(2) 0.81547(18) 0.49920(10) 0.0442 1.0000 Uani .
C6 C 0.04542(17) 0.73603(16) 0.41107(10) 0.0371 1.0000 Uani .
C7 C 0.4284(2) 0.5801(3) 0.39743(15) 0.0635 1.0000 Uani .
C8 C 0.3845(3) 0.8098(3) 0.33064(14) 0.0679 1.0000 Uani .
C9 C -0.11447(18) 0.63930(19) 0.41652(12) 0.0483 1.0000 Uani .
C10 C 0.0296(3) 0.8487(2) 0.34463(12) 0.0548 1.0000 Uani .
O11 O 0.13374(11) 0.56775(11) 0.30867(6) 0.0331 1.0000 Uani .
C12 C 0.05880(16) 0.41562(15) 0.30694(9) 0.0323 1.0000 Uani .
C13 C 0.1703(2) 0.30507(19) 0.31440(11) 0.0445 1.0000 Uani .
C14 C -0.03900(16) 0.39065(14) 0.22304(9) 0.0307 1.0000 Uani .
O15 O -0.12361(11) 0.24105(10) 0.22544(6) 0.0335 1.0000 Uani .
C16 C -0.26011(16) 0.20517(15) 0.17383(9) 0.0321 1.0000 Uani .
C17 C -0.40146(18) 0.23768(18) 0.22273(11) 0.0416 1.0000 Uani .
F18 F -0.37985(12) 0.37884(11) 0.25418(7) 0.0556 1.0000 Uani .
F19 F -0.43001(15) 0.15484(14) 0.28745(8) 0.0689 1.0000 Uani .
F20 F -0.53002(12) 0.21792(16) 0.17288(9) 0.0708 1.0000 Uani .
C21 C -0.27568(19) 0.03954(17) 0.14692(10) 0.0407 1.0000 Uani .
F22 F -0.15758(12) 0.01289(10) 0.09972(7) 0.0518 1.0000 Uani .
F23 F -0.27336(15) -0.04469(11) 0.21231(7) 0.0628 1.0000 Uani .
F24 F -0.40579(12) -0.01017(12) 0.10076(8) 0.0612 1.0000 Uani .
C31 C 0.05659(15) 0.41243(15) 0.14540(8) 0.0303 1.0000 Uani .
C32 C 0.11328(17) 0.29844(16) 0.10109(9) 0.0349 1.0000 Uani .
C33 C 0.20612(17) 0.32689(16) 0.03179(9) 0.0351 1.0000 Uani .
C34 C 0.24537(15) 0.47089(15) 0.00751(9) 0.0308 1.0000 Uani .
C35 C 0.19126(15) 0.58782(15) 0.05388(8) 0.0297 1.0000 Uani .
C36 C 0.09579(15) 0.55768(15) 0.12071(8) 0.0306 1.0000 Uani .
O37 O 0.33563(12) 0.51142(11) -0.05881(6) 0.0372 1.0000 Uani .
C38 C 0.3954(2) 0.39447(18) -0.10514(11) 0.0438 1.0000 Uani .
O39 O 0.24061(12) 0.72840(11) 0.02841(6) 0.0359 1.0000 Uani .
C40 C 0.2020(2) 0.85040(16) 0.08006(10) 0.0426 1.0000 Uani .
H31 H 0.4692 0.8424 0.4916 0.0654 1.0000 Uiso R
H32 H 0.3525 0.7169 0.5317 0.0648 1.0000 Uiso R
H41 H 0.2722 0.9464 0.5665 0.0650 1.0000 Uiso R
H42 H 0.2661 0.9768 0.4668 0.0632 1.0000 Uiso R
H51 H 0.0111 0.8810 0.5110 0.0532 1.0000 Uiso R
H52 H 0.0769 0.7395 0.5404 0.0528 1.0000 Uiso R
H71 H 0.5356 0.6227 0.4121 0.0943 1.0000 Uiso R
H72 H 0.3888 0.5069 0.4390 0.0954 1.0000 Uiso R
H73 H 0.4217 0.5307 0.3409 0.0935 1.0000 Uiso R
H83 H 0.4966 0.8269 0.3307 0.1018 1.0000 Uiso R
H82 H 0.3490 0.9072 0.3371 0.1016 1.0000 Uiso R
H81 H 0.3472 0.7625 0.2755 0.1005 1.0000 Uiso R
H91 H -0.1881 0.7019 0.4396 0.0715 1.0000 Uiso R
H92 H -0.1061 0.5570 0.4524 0.0699 1.0000 Uiso R
H93 H -0.1534 0.5965 0.3611 0.0707 1.0000 Uiso R
H101 H -0.0704 0.8886 0.3520 0.0819 1.0000 Uiso R
H102 H 0.1168 0.9329 0.3484 0.0816 1.0000 Uiso R
H103 H 0.0292 0.8028 0.2874 0.0807 1.0000 Uiso R
H121 H -0.0158 0.4043 0.3528 0.0376 1.0000 Uiso R
H131 H 0.1139 0.2039 0.3053 0.0661 1.0000 Uiso R
H132 H 0.2172 0.3153 0.3714 0.0652 1.0000 Uiso R
H133 H 0.2499 0.3208 0.2729 0.0650 1.0000 Uiso R
H141 H -0.1136 0.4613 0.2247 0.0355 1.0000 Uiso R
H161 H -0.2560 0.2579 0.1230 0.0387 1.0000 Uiso R
H321 H 0.0916 0.1996 0.1175 0.0419 1.0000 Uiso R
H331 H 0.2435 0.2502 0.0025 0.0410 1.0000 Uiso R
H361 H 0.0555 0.6377 0.1509 0.0367 1.0000 Uiso R
H381 H 0.4632 0.4428 -0.1449 0.0636 1.0000 Uiso R
H382 H 0.4543 0.3402 -0.0677 0.0633 1.0000 Uiso R
H383 H 0.3084 0.3261 -0.1350 0.0638 1.0000 Uiso R
H401 H 0.2540 0.9415 0.0565 0.0623 1.0000 Uiso R
H402 H 0.2364 0.8447 0.1390 0.0624 1.0000 Uiso R
H403 H 0.0886 0.8459 0.0758 0.0624 1.0000 Uiso R

loop_
_atom_site_aniso_label
_atom_site_aniso_U_11
_atom_site_aniso_U_22
_atom_site_aniso_U_33
_atom_site_aniso_U_23
_atom_site_aniso_U_13
_atom_site_aniso_U_12
N1 0.0274(6) 0.0329(6) 0.0301(6) -0.0006(4) -0.0002(4) -0.0017(4)
C2 0.0276(7) 0.0511(9) 0.0471(9) -0.0012(7) 0.0009(6) -0.0090(6)
C3 0.0422(9) 0.0577(11) 0.0537(10) -0.0062(8) -0.0105(7) -0.0095(8)
C4 0.0643(11) 0.0425(9) 0.0475(9) -0.0062(7) -0.0075(8) -0.0069(8)
C5 0.0555(10) 0.0347(8) 0.0409(8) -0.0012(6) 0.0045(7) 0.0044(7)
C6 0.0372(7) 0.0315(7) 0.0415(8) 0.0003(6) -0.0005(6) 0.0037(6)
C7 0.0270(8) 0.0831(14) 0.0767(13) -0.0148(11) -0.0059(8) 0.0075(8)
C8 0.0582(12) 0.0723(14) 0.0617(12) 0.0067(10) 0.0147(9) -0.0279(10)
C9 0.0326(8) 0.0437(9) 0.0671(11) -0.0098(8) 0.0053(7) 0.0065(6)
C10 0.0745(12) 0.0407(9) 0.0498(10) 0.0046(7) -0.0111(9) 0.0136(8)
O11 0.0353(5) 0.0317(5) 0.0293(5) 0.0022(4) 0.0006(4) -0.0034(4)
C12 0.0332(7) 0.0280(6) 0.0347(7) 0.0029(5) 0.0028(5) 0.0016(5)
C13 0.0452(9) 0.0429(8) 0.0464(9) 0.0046(7) -0.0058(7) 0.0120(7)
C14 0.0296(6) 0.0245(6) 0.0372(7) 0.0018(5) 0.0018(5) 0.0025(5)
O15 0.0310(5) 0.0281(5) 0.0400(5) 0.0054(4) -0.0005(4) -0.0002(4)
C16 0.0303(7) 0.0301(7) 0.0351(7) 0.0030(5) 0.0024(5) 0.0016(5)
C17 0.0335(7) 0.0403(8) 0.0492(9) 0.0002(6) 0.0064(6) 0.0008(6)
F18 0.0449(5) 0.0474(6) 0.0735(7) -0.0117(5) 0.0194(5) 0.0077(4)
F19 0.0744(8) 0.0691(7) 0.0672(7) 0.0210(6) 0.0378(6) 0.0098(6)
F20 0.0331(5) 0.0918(9) 0.0850(8) -0.0193(7) -0.0056(5) 0.0144(5)
C21 0.0407(8) 0.0314(7) 0.0484(8) 0.0010(6) 0.0051(6) 0.0005(6)
F22 0.0503(6) 0.0352(5) 0.0681(6) -0.0112(4) 0.0110(5) 0.0057(4)
F23 0.0874(8) 0.0333(5) 0.0681(7) 0.0146(5) 0.0084(6) 0.0049(5)
F24 0.0463(6) 0.0463(6) 0.0831(8) -0.0158(5) -0.0103(5) -0.0051(4)
C31 0.0277(6) 0.0296(6) 0.0325(6) 0.0019(5) -0.0012(5) 0.0015(5)
C32 0.0348(7) 0.0274(6) 0.0414(7) 0.0036(5) 0.0015(6) 0.0010(5)
C33 0.0360(7) 0.0283(7) 0.0403(7) -0.0018(5) 0.0020(6) 0.0046(5)
C34 0.0275(6) 0.0322(7) 0.0318(6) 0.0014(5) 0.0009(5) 0.0022(5)
C35 0.0287(6) 0.0279(6) 0.0318(6) 0.0033(5) -0.0022(5) 0.0028(5)
C36 0.0301(6) 0.0295(6) 0.0316(6) 0.0005(5) -0.0011(5) 0.0039(5)
O37 0.0409(5) 0.0336(5) 0.0376(5) 0.0010(4) 0.0108(4) 0.0067(4)
C38 0.0473(9) 0.0403(8) 0.0446(8) -0.0034(6) 0.0120(7) 0.0106(7)
O39 0.0441(6) 0.0278(5) 0.0363(5) 0.0046(4) 0.0074(4) 0.0054(4)
C40 0.0564(9) 0.0280(7) 0.0430(8) 0.0011(6) 0.0073(7) 0.0057(6)

loop_
_atom_type_symbol
_atom_type_scat_dispersion_real
_atom_type_scat_dispersion_imag
_atom_type_scat_Cromer_Mann_a1
_atom_type_scat_Cromer_Mann_b1
_atom_type_scat_Cromer_Mann_a2
_atom_type_scat_Cromer_Mann_b2
_atom_type_scat_Cromer_Mann_a3
_atom_type_scat_Cromer_Mann_b3
_atom_type_scat_Cromer_Mann_a4
_atom_type_scat_Cromer_Mann_b4
_atom_type_scat_Cromer_Mann_c
_atom_type_scat_source
C 0.0181 0.0091 2.3100 20.8439 1.0200 10.2075 1.5886 0.5687 0.8650 51.6512 0.2156 'International Tables Vol C 4.2.6.8 and 6.1.1.4'
H 0.0000 0.0000 0.4930 10.5109 0.3229 26.1257 0.1402 3.1424 0.0408 57.7998 0.0030 'International Tables Vol C 4.2.6.8 and 6.1.1.4'
F 0.0727 0.0534 3.5392 10.2825 2.6412 4.2944 1.5170 0.2615 1.0243 26.1476 0.2776 'International Tables Vol C 4.2.6.8 and 6.1.1.4'
N 0.0311 0.0180 12.2126 0.0057 3.1322 9.8933 2.0125 28.9975 1.1663 0.5826 -11.5290 'International Tables Vol C 4.2.6.8 and 6.1.1.4'
O 0.0492 0.0322 3.0485 13.2771 2.2868 5.7011 1.5463 0.3239 0.8670 32.9089 0.2508 'International Tables Vol C 4.2.6.8 and 6.1.1.4'

loop_
_geom_angle_atom_site_label_1
_geom_angle_atom_site_label_2
_geom_angle_atom_site_label_3
_geom_angle
_geom_angle_publ_flag
C2 N1 C6 116.99(12) yes
C2 N1 O11 105.97(10) yes
C6 N1 O11 107.57(10) yes
N1 C2 C3 106.76(13) yes
N1 C2 C7 106.72(13) yes
C3 C2 C7 107.48(15) yes
N1 C2 C8 115.78(14) yes
C3 C2 C8 111.02(15) yes
C7 C2 C8 108.70(17) yes
C2 C3 C4 114.05(15) yes
C2 C3 H31 107.6 no
C4 C3 H31 109.7 no
C2 C3 H32 108.6 no
C4 C3 H32 108.1 no
H31 C3 H32 108.6 no
C3 C4 C5 108.19(14) yes
C3 C4 H41 111.5 no
C5 C4 H41 108.9 no
C3 C4 H42 108.8 no
C5 C4 H42 109.2 no
H41 C4 H42 110.3 no
C4 C5 C6 113.27(14) yes
C4 C5 H51 111.6 no
C6 C5 H51 107.9 no
C4 C5 H52 107.8 no
C6 C5 H52 107.8 no
H51 C5 H52 108.3 no
C5 C6 N1 106.71(12) yes
C5 C6 C9 106.52(13) yes
N1 C6 C9 108.39(12) yes
C5 C6 C10 111.12(13) yes
N1 C6 C10 116.00(13) yes
C9 C6 C10 107.70(14) yes
C2 C7 H71 107.8 no
C2 C7 H72 109.4 no
H71 C7 H72 109.9 no
C2 C7 H73 110.3 no
H71 C7 H73 109.3 no
H72 C7 H73 110.0 no
C2 C8 H83 108.8 no
C2 C8 H82 113.9 no
H83 C8 H82 108.2 no
C2 C8 H81 110.6 no
H83 C8 H81 106.8 no
H82 C8 H81 108.3 no
C6 C9 H91 108.9 no
C6 C9 H92 110.2 no
H91 C9 H92 110.7 no
C6 C9 H93 110.3 no
H91 C9 H93 109.0 no
H92 C9 H93 107.8 no
C6 C10 H101 109.3 no
C6 C10 H102 112.9 no
H101 C10 H102 108.8 no
C6 C10 H103 111.5 no
H101 C10 H103 108.7 no
H102 C10 H103 105.5 no
N1 O11 C12 112.00(9) yes
O11 C12 C13 114.16(12) yes
O11 C12 C14 104.16(10) yes
C13 C12 C14 112.57(12) yes
O11 C12 H121 109.5 no
C13 C12 H121 109.3 no
C14 C12 H121 106.8 no
C12 C13 H131 110.2 no
C12 C13 H132 109.4 no
H131 C13 H132 106.9 no
C12 C13 H133 110.2 no
H131 C13 H133 109.1 no
H132 C13 H133 111.0 no
C12 C14 O15 103.50(10) yes
C12 C14 C31 114.06(11) yes
O15 C14 C31 113.33(11) yes
C12 C14 H141 107.7 no
O15 C14 H141 109.1 no
C31 C14 H141 108.9 no
C14 O15 C16 116.30(10) yes
O15 C16 C17 110.28(12) yes
O15 C16 C21 106.31(11) yes
C17 C16 C21 110.80(12) yes
O15 C16 H161 113.2 no
C17 C16 H161 108.9 no
C21 C16 H161 107.3 no
C16 C17 F18 110.70(12) yes
C16 C17 F19 113.55(14) yes
F18 C17 F19 106.41(14) yes
C16 C17 F20 111.34(13) yes
F18 C17 F20 106.60(14) yes
F19 C17 F20 107.87(14) yes
C16 C21 F22 110.69(12) yes
C16 C21 F23 112.83(13) yes
F22 C21 F23 106.38(13) yes
C16 C21 F24 112.16(13) yes
F22 C21 F24 106.63(13) yes
F23 C21 F24 107.78(13) yes
C14 C31 C32 123.49(12) yes
C14 C31 C36 117.59(12) yes
C32 C31 C36 118.82(13) yes
C31 C32 C33 120.72(13) yes
C31 C32 H321 120.7 no
C33 C32 H321 118.6 no
C32 C33 C34 120.44(13) yes
C32 C33 H331 120.2 no
C34 C33 H331 119.3 no
C33 C34 C35 118.98(13) yes
C33 C34 O37 125.36(13) yes
C35 C34 O37 115.66(12) yes
C34 C35 C36 120.01(12) yes
C34 C35 O39 115.69(12) yes
C36 C35 O39 124.30(12) yes
C31 C36 C35 120.98(13) yes
C31 C36 H361 119.3 no
C35 C36 H361 119.7 no
C34 O37 C38 116.39(11) yes
O37 C38 H381 105.4 no
O37 C38 H382 111.1 no
H381 C38 H382 110.1 no
O37 C38 H383 109.5 no
H381 C38 H383 110.2 no
H382 C38 H383 110.4 no
C35 O39 C40 116.81(11) yes
O39 C40 H401 106.4 no
O39 C40 H402 110.5 no
H401 C40 H402 111.8 no
O39 C40 H403 108.1 no
H401 C40 H403 110.0 no
H402 C40 H403 110.0 no

loop_
_geom_bond_atom_site_label_1
_geom_bond_atom_site_label_2
_geom_bond_distance
_geom_bond_publ_flag
N1 C2 1.4986(17) yes
N1 C6 1.4980(18) yes
N1 O11 1.4594(14) yes
C2 C3 1.542(2) yes
C2 C7 1.524(3) yes
C2 C8 1.532(3) yes
C3 C4 1.508(3) yes
C3 H31 0.963 no
C3 H32 0.985 no
C4 C5 1.514(2) yes
C4 H41 0.989 no
C4 H42 0.990 no
C5 C6 1.535(2) yes
C5 H51 0.972 no
C5 H52 0.979 no
C6 C9 1.528(2) yes
C6 C10 1.537(2) yes
C7 H71 0.963 no
C7 H72 0.999 no
C7 H73 0.971 no
C8 H83 0.960 no
C8 H82 0.985 no
C8 H81 0.970 no
C9 H91 0.985 no
C9 H92 0.981 no
C9 H93 0.965 no
C10 H101 1.000 no
C10 H102 0.984 no
C10 H103 0.974 no
O11 C12 1.4312(16) yes
C12 C13 1.510(2) yes
C12 C14 1.5381(19) yes
C12 H121 0.989 no
C13 H131 0.971 no
C13 H132 0.972 no
C13 H133 0.970 no
C14 O15 1.4440(15) yes
C14 C31 1.5134(19) yes
C14 H141 0.982 no
O15 C16 1.3981(17) yes
C16 C17 1.529(2) yes
C16 C21 1.523(2) yes
C16 H161 0.964 no
C17 F18 1.3293(19) yes
C17 F19 1.321(2) yes
C17 F20 1.326(2) yes
C21 F22 1.3314(19) yes
C21 F23 1.3321(19) yes
C21 F24 1.3236(19) yes
C31 C32 1.378(2) yes
C31 C36 1.3975(19) yes
C32 C33 1.397(2) yes
C32 H321 0.945 no
C33 C34 1.385(2) yes
C33 H331 0.920 no
C34 C35 1.4041(19) yes
C34 O37 1.3672(17) yes
C35 C36 1.3814(19) yes
C35 O39 1.3751(16) yes
C36 H361 0.963 no
O37 C38 1.4278(17) yes
C38 H381 0.957 no
C38 H382 0.978 no
C38 H383 0.984 no
O39 C40 1.4253(18) yes
C40 H401 0.982 no
C40 H402 0.980 no
C40 H403 0.977 no

loop_
_geom_hbond_atom_site_label_D
_geom_hbond_atom_site_label_H
_geom_hbond_atom_site_label_A
_geom_hbond_site_symmetry_A
_geom_hbond_angle_DHA
_geom_hbond_distance_DH
_geom_hbond_distance_HA
_geom_hbond_distance_DA
_geom_hbond_publ_flag
C16 H161 O37 2_565 142.68 0.964 2.575 3.392(2) yes
C16 H161 O39 2_565 153.06 0.964 2.420 3.309(2) yes
